data_1505457
loop_
_publ_author_name
'Park, Jong-Hwa'
'Chung, Dae Sung'
'Park, Jong-Won'
'Ahn, Taek'
'Kong, Hoyoul'
'Jung, Young Kwan'
'Lee, Jonghee'
'Yi, Mi Hye'
'Park, Chan Eon'
'Kwon, Soon-Ki'
'Shim, Hong-Ku'

_publ_section_title
;
 Soluble and easily crystallized anthracene derivatives: precursors of
 solution-processable semiconducting molecules.
;
_journal_issue 13
_journal_name_full 'Organic letters'
_journal_page_first 2573
_journal_page_last 2576
_journal_paper_doi 10.1021/ol071135d
_journal_volume 9
_journal_year 2007
_chemical_formula_sum 'C56 H78 S2 Si2'
_chemical_formula_weight 871.48
_chemical_melting_point 191
_chemical_name_common TIPSAntHT
_chemical_name_systematic
; 
 2,6-bis(5'-hexyl-thiophene-2'-yl)-9,10-bis(triisopropylsilylethynyl)anthracene
;
_space_group_IT_number 2
_symmetry_cell_setting triclinic
_symmetry_space_group_name_Hall '-P 1'
_symmetry_space_group_name_H-M 'P -1'
_atom_sites_solution_hydrogens geom
_atom_sites_solution_primary direct
_atom_sites_solution_secondary difmap
_audit_creation_method SHELXL-97
_cell_angle_alpha 101.7430(10)
_cell_angle_beta 90.7780(10)
_cell_angle_gamma 101.2840(10)
_cell_formula_units_Z 1
_cell_length_a 8.17590(10)
_cell_length_b 11.7520(2)
_cell_length_c 14.6138(3)
_cell_measurement_reflns_used 4031
_cell_measurement_temperature 296(2)
_cell_measurement_theta_max 0.00
_cell_measurement_theta_min 0.00
_cell_volume 1346.09(4)
_computing_cell_refinement 'Bruker SMART'
_computing_data_collection 'Bruker SMART'
_computing_data_reduction 'Bruker SAINT'
_computing_molecular_graphics 'Bruker SHELXTL'
_computing_publication_material 'Bruker SHELXTL'
_computing_structure_refinement 'SHELXL-97 (Sheldrick, 1997)'
_computing_structure_solution 'SHELXS-97 (Sheldrick, 1990)'
_diffrn_ambient_temperature 295(2)
_diffrn_measured_fraction_theta_full 0.993
_diffrn_measured_fraction_theta_max 0.993
_diffrn_measurement_device_type 'CCD area detector'
_diffrn_measurement_method 'phi and omega scans'
_diffrn_radiation_monochromator graphite
_diffrn_radiation_source 'fine-focus sealed tube'
_diffrn_radiation_type MoK\a
_diffrn_radiation_wavelength 0.71073
_diffrn_reflns_av_R_equivalents 0.0362
_diffrn_reflns_av_sigmaI/netI 0.0434
_diffrn_reflns_limit_h_max 10
_diffrn_reflns_limit_h_min -10
_diffrn_reflns_limit_k_max 15
_diffrn_reflns_limit_k_min -15
_diffrn_reflns_limit_l_max 19
_diffrn_reflns_limit_l_min -19
_diffrn_reflns_number 26947
_diffrn_reflns_theta_full 28.37
_diffrn_reflns_theta_max 28.37
_diffrn_reflns_theta_min 1.43
_exptl_absorpt_coefficient_mu 0.177
_exptl_absorpt_correction_T_max 0.9843
_exptl_absorpt_correction_T_min 0.9327
_exptl_absorpt_correction_type multi-scan
_exptl_crystal_colour orange
_exptl_crystal_density_diffrn 1.075
_exptl_crystal_density_method 'not measured'
_exptl_crystal_description block
_exptl_crystal_F_000 474
_exptl_crystal_size_max 0.40
_exptl_crystal_size_mid 0.19
_exptl_crystal_size_min 0.09
_refine_diff_density_max 0.704
_refine_diff_density_min -0.439
_refine_diff_density_rms 0.067
_refine_ls_extinction_method none
_refine_ls_goodness_of_fit_ref 1.097
_refine_ls_hydrogen_treatment refxyz
_refine_ls_matrix_type full
_refine_ls_number_parameters 271
_refine_ls_number_reflns 6698
_refine_ls_number_restraints 0
_refine_ls_restrained_S_all 1.097
_refine_ls_R_factor_all 0.1653
_refine_ls_R_factor_gt 0.0935
_refine_ls_shift/su_max 0.004
_refine_ls_shift/su_mean 0.001
_refine_ls_structure_factor_coef Fsqd
_refine_ls_weighting_details 'calc w=1/[\s^2^(Fo^2^)+(0.2000P)^2^+0.0000P] where P=(Fo^2^+2Fc^2^)/3'
_refine_ls_weighting_scheme calc
_refine_ls_wR_factor_gt 0.2938
_refine_ls_wR_factor_ref 0.3542
_reflns_number_gt 3130
_reflns_number_total 6698
_reflns_threshold_expression >2sigma(I)
_cod_data_source_file ol071135dsi20070516_041452.cif
_cod_data_source_block p
_cod_depositor_comments
;
The following automatic conversions were performed:

'_symmetry_cell_setting' value 'Triclinic' changed to 'triclinic'
according to /home/saulius/struct/CIF-dictionaries/cif_core.dic
dictionary named 'cif_core.dic' version 2.4.1 from 2010-06-29.

Automatic conversion script
Id: cif_fix_values 1715 2011-07-08 13:25:40Z adriana 
;
_cod_original_sg_symbol_H-M P-1
_cod_database_code 1505457

loop_
_symmetry_equiv_pos_as_xyz
'x, y, z'
'-x, -y, -z'

loop_
_atom_site_label
_atom_site_type_symbol
_atom_site_fract_x
_atom_site_fract_y
_atom_site_fract_z
_atom_site_U_iso_or_equiv
_atom_site_adp_type
_atom_site_occupancy
_atom_site_symmetry_multiplicity
_atom_site_calc_flag
_atom_site_refinement_flags
S S 0.69274(14) 0.65872(10) 0.38747(7) 0.0866(4) Uani 1 1 d .
Si Si 0.20377(14) 0.31688(10) 0.12283(7) 0.0785(4) Uani 1 1 d .
C1 C 0.0508(4) 0.4548(3) 0.4103(2) 0.0603(8) Uani 1 1 d .
C2 C 0.1662(4) 0.5374(3) 0.4750(2) 0.0591(8) Uani 1 1 d .
C3 C 0.3342(4) 0.5772(3) 0.4522(2) 0.0628(9) Uani 1 1 d .
H3A H 0.3674 0.5477 0.3929 0.075 Uiso 1 1 calc R
C4 C 0.4476(5) 0.6576(3) 0.5147(3) 0.0695(9) Uani 1 1 d .
C5 C 0.3941(5) 0.7011(4) 0.6062(3) 0.0809(11) Uani 1 1 d .
H5A H 0.4700 0.7551 0.6499 0.097 Uiso 1 1 calc R
C6 C 0.2369(5) 0.6656(3) 0.6303(2) 0.0749(10) Uani 1 1 d .
H6A H 0.2064 0.6955 0.6902 0.090 Uiso 1 1 calc R
C7 C 0.1153(4) 0.5823(3) 0.5651(2) 0.0590(8) Uani 1 1 d .
C8 C 0.0991(5) 0.4087(3) 0.3178(2) 0.0670(9) Uani 1 1 d .
C9 C 0.1391(5) 0.3703(3) 0.2417(2) 0.0751(10) Uani 1 1 d .
C10 C 0.3770(7) 0.4355(5) 0.0997(3) 0.1189(19) Uani 1 1 d .
H10A H 0.4072 0.4110 0.0351 0.143 Uiso 1 1 calc R
C11 C 0.3263(12) 0.5529(6) 0.1081(6) 0.214(5) Uani 1 1 d .
H11A H 0.4190 0.6105 0.0954 0.321 Uiso 1 1 calc R
H11B H 0.2926 0.5783 0.1704 0.321 Uiso 1 1 calc R
H11C H 0.2347 0.5450 0.0639 0.321 Uiso 1 1 calc R
C12 C 0.5324(10) 0.4488(9) 0.1633(5) 0.212(5) Uani 1 1 d .
H12A H 0.6189 0.5099 0.1494 0.318 Uiso 1 1 calc R
H12B H 0.5702 0.3751 0.1528 0.318 Uiso 1 1 calc R
H12C H 0.5057 0.4698 0.2275 0.318 Uiso 1 1 calc R
C13 C 0.2816(9) 0.1781(5) 0.1226(5) 0.141(2) Uani 1 1 d .
H13A H 0.3813 0.2091 0.1651 0.170 Uiso 1 1 calc R
C14 C 0.3597(10) 0.1299(6) 0.0329(5) 0.164(3) Uani 1 1 d .
H14A H 0.3989 0.0598 0.0391 0.247 Uiso 1 1 calc R
H14B H 0.4519 0.1888 0.0214 0.247 Uiso 1 1 calc R
H14C H 0.2778 0.1106 -0.0185 0.247 Uiso 1 1 calc R
C15 C 0.1906(13) 0.0904(7) 0.1693(6) 0.206(4) Uani 1 1 d .
H15A H 0.2480 0.0258 0.1649 0.308 Uiso 1 1 calc R
H15B H 0.0804 0.0613 0.1400 0.308 Uiso 1 1 calc R
H15C H 0.1828 0.1258 0.2339 0.308 Uiso 1 1 calc R
C16 C 0.0209(8) 0.3022(7) 0.0398(4) 0.146(2) Uani 1 1 d .
H16A H 0.0022 0.3836 0.0504 0.175 Uiso 1 1 calc R
C17 C 0.0618(9) 0.2786(8) -0.0637(3) 0.174(3) Uani 1 1 d .
H17A H -0.0362 0.2749 -0.1020 0.262 Uiso 1 1 calc R
H17B H 0.0983 0.2045 -0.0796 0.262 Uiso 1 1 calc R
H17C H 0.1489 0.3415 -0.0743 0.262 Uiso 1 1 calc R
C18 C -0.1334(10) 0.2387(11) 0.0562(6) 0.219(5) Uani 1 1 d .
H18A H -0.2145 0.2415 0.0090 0.328 Uiso 1 1 calc R
H18B H -0.1665 0.2729 0.1167 0.328 Uiso 1 1 calc R
H18C H -0.1261 0.1577 0.0541 0.328 Uiso 1 1 calc R
C19 C 0.6215(5) 0.7030(3) 0.4940(3) 0.0760(10) Uani 1 1 d .
C20 C 0.7528(4) 0.7860(3) 0.5437(2) 0.0595(8) Uani 1 1 d .
H20A H 0.7386 0.8267 0.6037 0.071 Uiso 1 1 calc R
C21 C 0.8960(6) 0.8072(5) 0.5064(4) 0.1046(15) Uani 1 1 d .
H21A H 0.9912 0.8579 0.5374 0.125 Uiso 1 1 calc R
C22 C 0.8891(5) 0.7477(4) 0.4190(3) 0.0865(12) Uani 1 1 d .
C23 C 1.0196(5) 0.7478(4) 0.3477(3) 0.0929(13) Uani 1 1 d .
H23A H 0.9751 0.7660 0.2918 0.111 Uiso 1 1 calc R
H23B H 1.0435 0.6687 0.3308 0.111 Uiso 1 1 calc R
C24 C 1.1833(5) 0.8368(4) 0.3816(3) 0.0845(11) Uani 1 1 d .
H24A H 1.1607 0.9163 0.3970 0.101 Uiso 1 1 calc R
H24B H 1.2277 0.8197 0.4381 0.101 Uiso 1 1 calc R
C25 C 1.3127(6) 0.8317(5) 0.3080(4) 0.1150(17) Uani 1 1 d .
H25A H 1.3343 0.7519 0.2932 0.138 Uiso 1 1 calc R
H25B H 1.2660 0.8471 0.2514 0.138 Uiso 1 1 calc R
C26 C 1.4741(6) 0.9165(4) 0.3353(4) 0.1056(15) Uani 1 1 d .
H26A H 1.5209 0.9011 0.3919 0.127 Uiso 1 1 calc R
H26B H 1.4526 0.9963 0.3501 0.127 Uiso 1 1 calc R
C27 C 1.6030(8) 0.9114(7) 0.2620(6) 0.164(3) Uani 1 1 d .
H27A H 1.6178 0.8300 0.2449 0.196 Uiso 1 1 calc R
H27C H 1.5563 0.9300 0.2067 0.196 Uiso 1 1 calc R
C28 C 1.7628(9) 0.9849(7) 0.2836(7) 0.192(4) Uani 1 1 d .
H28D H 1.8319 0.9698 0.2318 0.288 Uiso 1 1 calc R
H28A H 1.8123 0.9683 0.3381 0.288 Uiso 1 1 calc R
H28B H 1.7528 1.0666 0.2957 0.288 Uiso 1 1 calc R

loop_
_atom_site_aniso_label
_atom_site_aniso_U_11
_atom_site_aniso_U_22
_atom_site_aniso_U_33
_atom_site_aniso_U_23
_atom_site_aniso_U_13
_atom_site_aniso_U_12
S 0.0808(8) 0.0981(8) 0.0746(7) 0.0094(5) 0.0204(5) 0.0108(6)
Si 0.0843(8) 0.0934(8) 0.0537(6) 0.0014(5) 0.0262(5) 0.0212(6)
C1 0.068(2) 0.0658(19) 0.0503(17) 0.0105(14) 0.0179(15) 0.0223(16)
C2 0.067(2) 0.0632(19) 0.0528(17) 0.0142(14) 0.0167(15) 0.0228(16)
C3 0.067(2) 0.067(2) 0.0585(18) 0.0156(16) 0.0205(16) 0.0211(17)
C4 0.068(2) 0.075(2) 0.071(2) 0.0226(18) 0.0192(18) 0.0194(18)
C5 0.072(3) 0.089(3) 0.075(2) 0.0095(19) 0.0110(19) 0.008(2)
C6 0.080(3) 0.081(2) 0.058(2) 0.0017(17) 0.0186(18) 0.0146(19)
C7 0.065(2) 0.0615(18) 0.0540(17) 0.0128(14) 0.0157(15) 0.0203(15)
C8 0.072(2) 0.075(2) 0.0569(19) 0.0140(16) 0.0194(16) 0.0223(17)
C9 0.076(2) 0.087(2) 0.059(2) 0.0065(17) 0.0230(18) 0.0171(19)
C10 0.130(5) 0.137(4) 0.067(3) 0.001(3) 0.044(3) -0.009(3)
C11 0.327(13) 0.109(5) 0.197(8) 0.030(5) 0.146(9) 0.017(6)
C12 0.151(7) 0.288(11) 0.125(6) 0.001(6) 0.023(5) -0.083(7)
C13 0.168(6) 0.119(4) 0.150(5) 0.022(4) 0.064(5) 0.063(4)
C14 0.196(7) 0.155(5) 0.146(5) -0.012(4) 0.061(5) 0.088(5)
C15 0.348(14) 0.134(6) 0.159(7) 0.048(5) 0.070(8) 0.087(7)
C16 0.110(4) 0.236(7) 0.079(3) 0.006(4) 0.017(3) 0.033(5)
C17 0.163(6) 0.284(9) 0.059(3) -0.010(4) -0.007(3) 0.055(6)
C18 0.103(6) 0.364(14) 0.165(7) 0.022(8) 0.013(5) 0.025(7)
C19 0.069(2) 0.080(2) 0.091(3) 0.038(2) 0.020(2) 0.0219(19)
C20 0.0520(18) 0.0564(18) 0.0586(18) -0.0069(14) -0.0018(14) 0.0031(14)
C21 0.083(3) 0.116(4) 0.098(3) 0.007(3) -0.001(3) -0.001(3)
C22 0.075(3) 0.095(3) 0.106(3) 0.047(3) 0.028(2) 0.027(2)
C23 0.083(3) 0.102(3) 0.091(3) 0.018(2) 0.020(2) 0.015(2)
C24 0.074(3) 0.083(3) 0.095(3) 0.020(2) 0.017(2) 0.012(2)
C25 0.095(4) 0.127(4) 0.122(4) 0.028(3) 0.042(3) 0.016(3)
C26 0.076(3) 0.105(3) 0.137(4) 0.033(3) 0.023(3) 0.013(3)
C27 0.116(5) 0.167(6) 0.219(8) 0.071(6) 0.079(5) 0.021(4)
C28 0.110(5) 0.153(6) 0.296(11) 0.023(6) 0.067(6) 0.007(4)

loop_
_atom_type_symbol
_atom_type_description
_atom_type_scat_dispersion_real
_atom_type_scat_dispersion_imag
_atom_type_scat_source
C C 0.0033 0.0016 'International Tables Vol C Tables 4.2.6.8 and 6.1.1.4'
H H 0.0000 0.0000 'International Tables Vol C Tables 4.2.6.8 and 6.1.1.4'
Si Si 0.0817 0.0704 'International Tables Vol C Tables 4.2.6.8 and 6.1.1.4'
S S 0.1246 0.1234 'International Tables Vol C Tables 4.2.6.8 and 6.1.1.4'

loop_
_geom_angle_atom_site_label_1
_geom_angle_atom_site_label_2
_geom_angle_atom_site_label_3
_geom_angle
_geom_angle_site_symmetry_1
_geom_angle_site_symmetry_3
C19 S C22 92.5(2) . .
C9 Si C13 107.8(2) . .
C9 Si C10 106.43(19) . .
C13 Si C10 110.2(3) . .
C9 Si C16 107.1(2) . .
C13 Si C16 115.8(4) . .
C10 Si C16 109.1(3) . .
C2 C1 C7 120.2(3) . 2_566
C2 C1 C8 120.4(3) . .
C7 C1 C8 119.4(3) 2_566 .
C1 C2 C7 119.3(3) . .
C1 C2 C3 121.6(3) . .
C7 C2 C3 119.1(3) . .
C4 C3 C2 122.0(3) . .
C4 C3 H3A 119.0 . .
C2 C3 H3A 119.0 . .
C3 C4 C5 118.0(3) . .
C3 C4 C19 124.1(3) . .
C5 C4 C19 117.8(4) . .
C6 C5 C4 121.6(4) . .
C6 C5 H5A 119.2 . .
C4 C5 H5A 119.2 . .
C5 C6 C7 121.1(3) . .
C5 C6 H6A 119.4 . .
C7 C6 H6A 119.4 . .
C2 C7 C1 120.5(3) . 2_566
C2 C7 C6 118.1(3) . .
C1 C7 C6 121.5(3) 2_566 .
C9 C8 C1 179.7(4) . .
C8 C9 Si 177.7(3) . .
C11 C10 C12 110.1(6) . .
C11 C10 Si 112.7(5) . .
C12 C10 Si 111.6(4) . .
C11 C10 H10A 107.4 . .
C12 C10 H10A 107.4 . .
Si C10 H10A 107.4 . .
C10 C11 H11A 109.5 . .
C10 C11 H11B 109.5 . .
H11A C11 H11B 109.5 . .
C10 C11 H11C 109.5 . .
H11A C11 H11C 109.5 . .
H11B C11 H11C 109.5 . .
C10 C12 H12A 109.5 . .
C10 C12 H12B 109.5 . .
H12A C12 H12B 109.5 . .
C10 C12 H12C 109.5 . .
H12A C12 H12C 109.5 . .
H12B C12 H12C 109.5 . .
C15 C13 C14 115.8(5) . .
C15 C13 Si 119.3(5) . .
C14 C13 Si 114.7(5) . .
C15 C13 H13A 100.7 . .
C14 C13 H13A 100.7 . .
Si C13 H13A 100.7 . .
C13 C14 H14A 109.5 . .
C13 C14 H14B 109.5 . .
H14A C14 H14B 109.5 . .
C13 C14 H14C 109.5 . .
H14A C14 H14C 109.5 . .
H14B C14 H14C 109.5 . .
C13 C15 H15A 109.5 . .
C13 C15 H15B 109.5 . .
H15A C15 H15B 109.5 . .
C13 C15 H15C 109.5 . .
H15A C15 H15C 109.5 . .
H15B C15 H15C 109.5 . .
C18 C16 C17 113.2(7) . .
C18 C16 Si 119.4(6) . .
C17 C16 Si 114.0(4) . .
C18 C16 H16A 102.4 . .
C17 C16 H16A 102.4 . .
Si C16 H16A 102.4 . .
C16 C17 H17A 109.5 . .
C16 C17 H17B 109.5 . .
H17A C17 H17B 109.5 . .
C16 C17 H17C 109.5 . .
H17A C17 H17C 109.5 . .
H17B C17 H17C 109.5 . .
C16 C18 H18A 109.5 . .
C16 C18 H18B 109.5 . .
H18A C18 H18B 109.5 . .
C16 C18 H18C 109.5 . .
H18A C18 H18C 109.5 . .
H18B C18 H18C 109.5 . .
C20 C19 C4 134.0(4) . .
C20 C19 S 105.2(3) . .
C4 C19 S 120.8(3) . .
C21 C20 C19 120.0(4) . .
C21 C20 H20A 120.0 . .
C19 C20 H20A 120.0 . .
C20 C21 C22 111.4(4) . .
C20 C21 H21A 124.3 . .
C22 C21 H21A 124.3 . .
C21 C22 C23 130.4(5) . .
C21 C22 S 110.8(3) . .
C23 C22 S 118.8(4) . .
C22 C23 C24 113.8(4) . .
C22 C23 H23A 108.8 . .
C24 C23 H23A 108.8 . .
C22 C23 H23B 108.8 . .
C24 C23 H23B 108.8 . .
H23A C23 H23B 107.7 . .
C25 C24 C23 111.9(4) . .
C25 C24 H24A 109.2 . .
C23 C24 H24A 109.2 . .
C25 C24 H24B 109.2 . .
C23 C24 H24B 109.2 . .
H24A C24 H24B 107.9 . .
C26 C25 C24 115.0(4) . .
C26 C25 H25A 108.5 . .
C24 C25 H25A 108.5 . .
C26 C25 H25B 108.5 . .
C24 C25 H25B 108.5 . .
H25A C25 H25B 107.5 . .
C25 C26 C27 115.0(5) . .
C25 C26 H26A 108.5 . .
C27 C26 H26A 108.5 . .
C25 C26 H26B 108.5 . .
C27 C26 H26B 108.5 . .
H26A C26 H26B 107.5 . .
C28 C27 C26 118.9(7) . .
C28 C27 H27A 107.6 . .
C26 C27 H27A 107.6 . .
C28 C27 H27C 107.6 . .
C26 C27 H27C 107.6 . .
H27A C27 H27C 107.0 . .
C27 C28 H28D 109.5 . .
C27 C28 H28A 109.5 . .
H28D C28 H28A 109.5 . .
C27 C28 H28B 109.5 . .
H28D C28 H28B 109.5 . .
H28A C28 H28B 109.5 . .

loop_
_geom_bond_atom_site_label_1
_geom_bond_atom_site_label_2
_geom_bond_distance
_geom_bond_site_symmetry_2
S C19 1.688(4) .
S C22 1.735(5) .
Si C9 1.845(3) .
Si C13 1.862(6) .
Si C10 1.869(5) .
Si C16 1.871(6) .
C1 C2 1.403(5) .
C1 C7 1.417(5) 2_566
C1 C8 1.442(4) .
C2 C7 1.416(4) .
C2 C3 1.429(5) .
C3 C4 1.367(5) .
C3 H3A 0.9300 .
C4 C5 1.438(5) .
C4 C19 1.476(5) .
C5 C6 1.346(5) .
C5 H5A 0.9300 .
C6 C7 1.439(5) .
C6 H6A 0.9300 .
C7 C1 1.417(5) 2_566
C8 C9 1.187(4) .
C10 C11 1.499(9) .
C10 C12 1.528(10) .
C10 H10A 0.9800 .
C11 H11A 0.9600 .
C11 H11B 0.9600 .
C11 H11C 0.9600 .
C12 H12A 0.9600 .
C12 H12B 0.9600 .
C12 H12C 0.9600 .
C13 C15 1.442(8) .
C13 C14 1.520(7) .
C13 H13A 0.9800 .
C14 H14A 0.9600 .
C14 H14B 0.9600 .
C14 H14C 0.9600 .
C15 H15A 0.9600 .
C15 H15B 0.9600 .
C15 H15C 0.9600 .
C16 C18 1.385(10) .
C16 C17 1.535(7) .
C16 H16A 0.9800 .
C17 H17A 0.9600 .
C17 H17B 0.9600 .
C17 H17C 0.9600 .
C18 H18A 0.9600 .
C18 H18B 0.9600 .
C18 H18C 0.9600 .
C19 C20 1.382(5) .
C20 C21 1.299(6) .
C20 H20A 0.9300 .
C21 C22 1.321(6) .
C21 H21A 0.9300 .
C22 C23 1.501(5) .
C23 C24 1.534(6) .
C23 H23A 0.9700 .
C23 H23B 0.9700 .
C24 C25 1.520(6) .
C24 H24A 0.9700 .
C24 H24B 0.9700 .
C25 C26 1.484(7) .
C25 H25A 0.9700 .
C25 H25B 0.9700 .
C26 C27 1.514(7) .
C26 H26A 0.9700 .
C26 H26B 0.9700 .
C27 C28 1.410(9) .
C27 H27A 0.9700 .
C27 H27C 0.9700 .
C28 H28D 0.9600 .
C28 H28A 0.9600 .
C28 H28B 0.9600 .

loop_
_geom_torsion_atom_site_label_1
_geom_torsion_atom_site_label_2
_geom_torsion_atom_site_label_3
_geom_torsion_atom_site_label_4
_geom_torsion
_geom_torsion_site_symmetry_1
_geom_torsion_site_symmetry_4
C7 C1 C2 C7 0.6(5) 2_566 .
C8 C1 C2 C7 179.3(3) . .
C7 C1 C2 C3 -179.5(3) 2_566 .
C8 C1 C2 C3 -0.7(5) . .
C1 C2 C3 C4 -179.9(3) . .
C7 C2 C3 C4 0.0(5) . .
C2 C3 C4 C5 0.7(5) . .
C2 C3 C4 C19 -179.0(3) . .
C3 C4 C5 C6 -0.7(6) . .
C19 C4 C5 C6 179.0(4) . .
C4 C5 C6 C7 0.0(6) . .
C1 C2 C7 C1 -0.6(5) . 2_566
C3 C2 C7 C1 179.5(3) . 2_566
C1 C2 C7 C6 179.2(3) . .
C3 C2 C7 C6 -0.7(5) . .
C5 C6 C7 C2 0.7(5) . .
C5 C6 C7 C1 -179.5(3) . 2_566
C9 Si C10 C11 -57.9(5) . .
C13 Si C10 C11 -174.5(5) . .
C16 Si C10 C11 57.4(5) . .
C9 Si C10 C12 66.7(5) . .
C13 Si C10 C12 -50.0(5) . .
C16 Si C10 C12 -178.1(5) . .
C9 Si C13 C15 43.1(7) . .
C10 Si C13 C15 158.8(6) . .
C16 Si C13 C15 -76.8(7) . .
C9 Si C13 C14 -173.0(5) . .
C10 Si C13 C14 -57.2(6) . .
C16 Si C13 C14 67.1(6) . .
C9 Si C16 C18 -51.4(8) . .
C13 Si C16 C18 68.8(8) . .
C10 Si C16 C18 -166.3(7) . .
C9 Si C16 C17 170.3(5) . .
C13 Si C16 C17 -69.4(7) . .
C10 Si C16 C17 55.5(6) . .
C3 C4 C19 C20 176.8(4) . .
C5 C4 C19 C20 -2.9(6) . .
C3 C4 C19 S 1.1(5) . .
C5 C4 C19 S -178.6(3) . .
C22 S C19 C20 2.3(3) . .
C22 S C19 C4 179.1(3) . .
C4 C19 C20 C21 179.5(4) . .
S C19 C20 C21 -4.4(5) . .
C19 C20 C21 C22 4.5(6) . .
C20 C21 C22 C23 177.2(4) . .
C20 C21 C22 S -2.2(5) . .
C19 S C22 C21 -0.2(4) . .
C19 S C22 C23 -179.7(3) . .
C21 C22 C23 C24 -3.7(7) . .
S C22 C23 C24 175.7(3) . .
C22 C23 C24 C25 178.8(4) . .
C23 C24 C25 C26 179.3(4) . .
C24 C25 C26 C27 180.0(5) . .
C25 C26 C27 C28 -177.0(7) . .
